data_7004017
loop_
_publ_author_name
'Spannhoff, Kirsten'
'Kehr, Gerald'
'Kehr, Seda'
'Fr\"ohlich, Roland'
'Erker, Gerhard'

_publ_section_title
;
 Functionalized phosphorus analogues of the \b-diketiminato ligand
 systems: bis(N-arylphosphinimino)acetonitrile-derived complexes of
 rhodium and iridium
;
_journal_issue 25
_journal_name_full 'Dalton Transactions'
_journal_page_first 3339
_journal_page_last 3344
_journal_paper_doi 10.1039/b802032a
_journal_year 2008
_chemical_formula_sum 'C40 H30 N3 O2 P2 Rh'
_chemical_formula_weight 749.52
_chemical_name_systematic
;
?
;
_space_group_IT_number 14
_symmetry_cell_setting monoclinic
_symmetry_space_group_name_Hall '-P 2ybc'
_symmetry_space_group_name_H-M 'P 1 21/c 1'
_atom_sites_solution_hydrogens geom
_atom_sites_solution_primary direct
_atom_sites_solution_secondary difmap
_audit_creation_method SHELXL-97
_cell_angle_alpha 90.00
_cell_angle_beta 102.278(2)
_cell_angle_gamma 90.00
_cell_formula_units_Z 4
_cell_length_a 9.8125(2)
_cell_length_b 20.4272(5)
_cell_length_c 17.5318(2)
_cell_measurement_reflns_used 19338
_cell_measurement_temperature 198(2)
_cell_measurement_theta_max 27.88
_cell_measurement_theta_min 0.41
_cell_volume 3433.73(12)
_computing_cell_refinement 'Collect (Nonius B.V., 1998)'
_computing_data_collection 'Collect (Nonius B.V., 1998)'
_computing_data_reduction 'Denzo-SMN (Otwinowski & Minor, 1997)'
_computing_molecular_graphics 'SCHAKAL (Keller, 1997)'
_computing_publication_material 'SHELXL-97 (Sheldrick, 1997)'
_computing_structure_refinement 'SHELXL-97 (Sheldrick, 1997)'
_computing_structure_solution 'SHELXS-97 (Sheldrick, 1990)'
_diffrn_ambient_temperature 198(2)
_diffrn_measured_fraction_theta_full 0.994
_diffrn_measured_fraction_theta_max 0.994
_diffrn_measurement_device_type 'Nonius KappaCCD'
_diffrn_measurement_method '\w and \f scans'
_diffrn_radiation_monochromator graphite
_diffrn_radiation_source 'rotating anode Nonius FR591'
_diffrn_radiation_type MoK\a
_diffrn_radiation_wavelength 0.71073
_diffrn_reflns_av_R_equivalents 0.0555
_diffrn_reflns_av_sigmaI/netI 0.0685
_diffrn_reflns_limit_h_max 12
_diffrn_reflns_limit_h_min -8
_diffrn_reflns_limit_k_max 23
_diffrn_reflns_limit_k_min -26
_diffrn_reflns_limit_l_max 20
_diffrn_reflns_limit_l_min -22
_diffrn_reflns_number 22757
_diffrn_reflns_theta_full 27.86
_diffrn_reflns_theta_max 27.86
_diffrn_reflns_theta_min 1.99
_exptl_absorpt_coefficient_mu 0.631
_exptl_absorpt_correction_T_max 0.9692
_exptl_absorpt_correction_T_min 0.8843
_exptl_absorpt_correction_type multi-scan
_exptl_absorpt_process_details 'SORTAV (Blessing, 1995 & 1997)'
_exptl_crystal_colour yellow
_exptl_crystal_density_diffrn 1.450
_exptl_crystal_density_method 'not measured'
_exptl_crystal_description plate
_exptl_crystal_F_000 1528
_exptl_crystal_size_max 0.20
_exptl_crystal_size_mid 0.10
_exptl_crystal_size_min 0.05
_refine_diff_density_max 0.878
_refine_diff_density_min -0.591
_refine_diff_density_rms 0.085
_refine_ls_extinction_method none
_refine_ls_goodness_of_fit_ref 1.018
_refine_ls_hydrogen_treatment riding
_refine_ls_matrix_type full
_refine_ls_number_parameters 433
_refine_ls_number_reflns 8114
_refine_ls_number_restraints 0
_refine_ls_restrained_S_all 1.018
_refine_ls_R_factor_all 0.0780
_refine_ls_R_factor_gt 0.0439
_refine_ls_shift/su_max 0.001
_refine_ls_shift/su_mean 0.000
_refine_ls_structure_factor_coef Fsqd
_refine_ls_weighting_details 'calc w=1/[\s^2^(Fo^2^)+(0.0400P)^2^+2.4045P] where P=(Fo^2^+2Fc^2^)/3'
_refine_ls_weighting_scheme calc
_refine_ls_wR_factor_gt 0.0891
_refine_ls_wR_factor_ref 0.1003
_reflns_number_gt 5740
_reflns_number_total 8114
_reflns_threshold_expression >2sigma(I)
_cod_data_source_file b802032a.txt
_cod_data_source_block erk4173
_cod_original_sg_symbol_H-M P21/c
_cod_database_code 7004017

loop_
_symmetry_equiv_pos_as_xyz
'x, y, z'
'-x, y+1/2, -z+1/2'
'-x, -y, -z'
'x, -y-1/2, z-1/2'

loop_
_atom_site_label
_atom_site_type_symbol
_atom_site_fract_x
_atom_site_fract_y
_atom_site_fract_z
_atom_site_U_iso_or_equiv
_atom_site_adp_type
_atom_site_occupancy
_atom_site_symmetry_multiplicity
_atom_site_calc_flag
_atom_site_refinement_flags
_atom_site_disorder_assembly
_atom_site_disorder_group
Rh1 Rh 0.07548(2) 0.689543(11) 0.200315(13) 0.02353(8) Uani 1 1 d . . .
C1 C 0.3727(3) 0.69200(14) 0.17673(16) 0.0226(6) Uani 1 1 d . . .
C2 C 0.4466(4) 0.69136(16) 0.1163(2) 0.0410(9) Uani 1 1 d . . .
N3 N 0.5056(5) 0.69257(18) 0.0668(2) 0.0847(14) Uani 1 1 d . . .
C3 C -0.0499(4) 0.62885(17) 0.1482(2) 0.0432(9) Uani 1 1 d . . .
O3 O -0.1248(3) 0.59150(15) 0.11513(19) 0.0796(11) Uani 1 1 d . . .
C4 C -0.0485(3) 0.75466(16) 0.15848(18) 0.0315(7) Uani 1 1 d . . .
O4 O -0.1273(3) 0.79305(12) 0.13120(15) 0.0515(7) Uani 1 1 d . . .
N1 N 0.2232(2) 0.75680(11) 0.26288(13) 0.0213(5) Uani 1 1 d . . .
C11 C 0.1792(3) 0.80659(14) 0.31006(16) 0.0221(6) Uani 1 1 d . . .
C12 C 0.1826(4) 0.79389(17) 0.38860(18) 0.0358(8) Uani 1 1 d . . .
H12 H 0.2139 0.7526 0.4103 0.043 Uiso 1 1 calc R . .
C13 C 0.1402(4) 0.8415(2) 0.43506(19) 0.0431(9) Uani 1 1 d . . .
H13 H 0.1455 0.8329 0.4889 0.052 Uiso 1 1 calc R . .
C14 C 0.0907(3) 0.90088(18) 0.4043(2) 0.0385(8) Uani 1 1 d . . .
H14 H 0.0601 0.9328 0.4363 0.046 Uiso 1 1 calc R . .
C15 C 0.0860(3) 0.91352(16) 0.3272(2) 0.0344(8) Uani 1 1 d . . .
H15 H 0.0516 0.9545 0.3056 0.041 Uiso 1 1 calc R . .
C16 C 0.1305(3) 0.86742(15) 0.28025(18) 0.0278(7) Uani 1 1 d . . .
H16 H 0.1279 0.8773 0.2270 0.033 Uiso 1 1 calc R . .
N2 N 0.2136(2) 0.61353(11) 0.24892(13) 0.0228(5) Uani 1 1 d . . .
C21 C 0.1707(3) 0.56060(14) 0.28993(16) 0.0223(6) Uani 1 1 d . . .
C22 C 0.0489(3) 0.56693(15) 0.31859(17) 0.0285(7) Uani 1 1 d . . .
H22 H -0.0025 0.6066 0.3100 0.034 Uiso 1 1 calc R . .
C23 C 0.0014(3) 0.51690(16) 0.35902(18) 0.0335(7) Uani 1 1 d . . .
H23 H -0.0823 0.5225 0.3773 0.040 Uiso 1 1 calc R . .
C24 C 0.0743(3) 0.45865(16) 0.37316(18) 0.0328(7) Uani 1 1 d . . .
H24 H 0.0419 0.4243 0.4012 0.039 Uiso 1 1 calc R . .
C25 C 0.1950(3) 0.45160(15) 0.34573(17) 0.0306(7) Uani 1 1 d . . .
H25 H 0.2463 0.4119 0.3554 0.037 Uiso 1 1 calc R . .
C26 C 0.2431(3) 0.50099(14) 0.30453(17) 0.0276(7) Uani 1 1 d . . .
H26 H 0.3262 0.4946 0.2858 0.033 Uiso 1 1 calc R . .
P1 P 0.35294(8) 0.76738(4) 0.22074(4) 0.02155(17) Uani 1 1 d . . .
C31 C 0.5120(3) 0.79067(14) 0.28802(17) 0.0261(7) Uani 1 1 d . . .
C32 C 0.6292(4) 0.80582(18) 0.2581(2) 0.0401(8) Uani 1 1 d . . .
H32 H 0.6219 0.8083 0.2032 0.048 Uiso 1 1 calc R . .
C33 C 0.7559(4) 0.8171(2) 0.3083(2) 0.0510(10) Uani 1 1 d . . .
H33 H 0.8355 0.8275 0.2879 0.061 Uiso 1 1 calc R . .
C34 C 0.7674(4) 0.81344(19) 0.3879(2) 0.0485(10) Uani 1 1 d . . .
H34 H 0.8547 0.8218 0.4221 0.058 Uiso 1 1 calc R . .
C35 C 0.6535(4) 0.79777(17) 0.41803(19) 0.0382(8) Uani 1 1 d . . .
H35 H 0.6626 0.7947 0.4729 0.046 Uiso 1 1 calc R . .
C36 C 0.5248(3) 0.78638(16) 0.36857(18) 0.0302(7) Uani 1 1 d . . .
H36 H 0.4460 0.7757 0.3896 0.036 Uiso 1 1 calc R . .
C41 C 0.3251(3) 0.82999(15) 0.14511(17) 0.0272(7) Uani 1 1 d . . .
C42 C 0.2341(4) 0.81693(16) 0.07387(18) 0.0353(8) Uani 1 1 d . . .
H42 H 0.1962 0.7743 0.0631 0.042 Uiso 1 1 calc R . .
C43 C 0.1993(4) 0.86643(19) 0.01895(19) 0.0443(9) Uani 1 1 d . . .
H43 H 0.1372 0.8576 -0.0294 0.053 Uiso 1 1 calc R . .
C44 C 0.2543(4) 0.92826(17) 0.0341(2) 0.0426(9) Uani 1 1 d . . .
H44 H 0.2308 0.9618 -0.0040 0.051 Uiso 1 1 calc R . .
C45 C 0.3424(4) 0.94146(17) 0.1038(2) 0.0426(9) Uani 1 1 d . . .
H45 H 0.3792 0.9843 0.1141 0.051 Uiso 1 1 calc R . .
C46 C 0.3789(4) 0.89279(16) 0.15958(19) 0.0354(8) Uani 1 1 d . . .
H46 H 0.4407 0.9024 0.2078 0.042 Uiso 1 1 calc R . .
P2 P 0.36700(8) 0.61972(4) 0.22913(4) 0.02084(16) Uani 1 1 d . . .
C51 C 0.4031(3) 0.55427(14) 0.16718(16) 0.0263(7) Uani 1 1 d . . .
C52 C 0.2981(4) 0.53876(18) 0.1037(2) 0.0449(9) Uani 1 1 d . . .
H52 H 0.2126 0.5623 0.0949 0.054 Uiso 1 1 calc R . .
C53 C 0.3166(4) 0.4891(2) 0.0529(2) 0.0546(11) Uani 1 1 d . . .
H53 H 0.2439 0.4791 0.0093 0.066 Uiso 1 1 calc R . .
C54 C 0.4377(4) 0.45473(17) 0.0648(2) 0.0453(9) Uani 1 1 d . . .
H54 H 0.4499 0.4209 0.0298 0.054 Uiso 1 1 calc R . .
C55 C 0.5422(4) 0.46922(18) 0.1279(2) 0.0469(9) Uani 1 1 d . . .
H55 H 0.6267 0.4450 0.1365 0.056 Uiso 1 1 calc R . .
C56 C 0.5263(4) 0.51859(17) 0.1790(2) 0.0379(8) Uani 1 1 d . . .
H56 H 0.5997 0.5282 0.2224 0.045 Uiso 1 1 calc R . .
C61 C 0.5020(3) 0.62073(14) 0.31748(16) 0.0248(6) Uani 1 1 d . . .
C62 C 0.6394(3) 0.63442(16) 0.31316(19) 0.0334(7) Uani 1 1 d . . .
H62 H 0.6632 0.6395 0.2637 0.040 Uiso 1 1 calc R . .
C63 C 0.7409(4) 0.64064(18) 0.3807(2) 0.0416(9) Uani 1 1 d . . .
H63 H 0.8344 0.6501 0.3776 0.050 Uiso 1 1 calc R . .
C64 C 0.7071(4) 0.63315(19) 0.4522(2) 0.0488(10) Uani 1 1 d . . .
H64 H 0.7779 0.6367 0.4983 0.059 Uiso 1 1 calc R . .
C65 C 0.5730(4) 0.62062(19) 0.4580(2) 0.0466(9) Uani 1 1 d . . .
H65 H 0.5507 0.6158 0.5079 0.056 Uiso 1 1 calc R . .
C66 C 0.4685(4) 0.61492(16) 0.39037(17) 0.0335(7) Uani 1 1 d . . .
H66 H 0.3748 0.6071 0.3942 0.040 Uiso 1 1 calc R . .

loop_
_atom_site_aniso_label
_atom_site_aniso_U_11
_atom_site_aniso_U_22
_atom_site_aniso_U_33
_atom_site_aniso_U_23
_atom_site_aniso_U_13
_atom_site_aniso_U_12
Rh1 0.02300(13) 0.01665(12) 0.02885(13) 0.00025(10) 0.00078(9) 0.00184(10)
C1 0.0289(16) 0.0182(14) 0.0229(14) 0.0013(12) 0.0104(11) 0.0012(13)
C2 0.063(2) 0.0262(18) 0.042(2) 0.0036(15) 0.0297(18) 0.0036(17)
N3 0.141(4) 0.053(2) 0.089(3) 0.005(2) 0.091(3) 0.006(2)
C3 0.040(2) 0.0283(19) 0.052(2) -0.0026(17) -0.0100(17) 0.0000(17)
O3 0.077(2) 0.0473(19) 0.092(2) -0.0168(17) -0.0325(18) -0.0174(16)
C4 0.0295(18) 0.0239(17) 0.0374(18) -0.0027(14) -0.0014(14) 0.0011(14)
O4 0.0505(16) 0.0362(15) 0.0586(17) 0.0048(12) -0.0093(13) 0.0171(13)
N1 0.0221(13) 0.0171(12) 0.0269(13) -0.0006(10) 0.0097(10) -0.0004(10)
C11 0.0179(14) 0.0230(15) 0.0256(15) -0.0064(12) 0.0048(11) -0.0022(12)
C12 0.040(2) 0.038(2) 0.0328(18) 0.0046(14) 0.0138(14) 0.0103(15)
C13 0.047(2) 0.058(3) 0.0273(17) -0.0049(17) 0.0133(15) 0.0098(19)
C14 0.0270(18) 0.043(2) 0.045(2) -0.0205(17) 0.0064(14) 0.0014(16)
C15 0.0287(18) 0.0227(17) 0.052(2) -0.0076(15) 0.0075(14) -0.0001(14)
C16 0.0262(17) 0.0213(16) 0.0356(17) 0.0010(13) 0.0057(13) 0.0000(13)
N2 0.0201(13) 0.0179(13) 0.0308(13) 0.0057(10) 0.0062(10) 0.0032(10)
C21 0.0245(15) 0.0193(15) 0.0230(14) -0.0008(12) 0.0047(11) -0.0013(12)
C22 0.0305(17) 0.0224(16) 0.0351(17) 0.0004(13) 0.0124(13) 0.0035(13)
C23 0.0304(18) 0.0322(19) 0.0413(19) -0.0002(15) 0.0155(14) -0.0046(15)
C24 0.040(2) 0.0240(17) 0.0348(18) 0.0039(13) 0.0084(14) -0.0091(15)
C25 0.0394(19) 0.0153(15) 0.0346(17) 0.0022(13) 0.0019(14) 0.0020(13)
C26 0.0269(17) 0.0210(16) 0.0356(17) 0.0046(13) 0.0084(13) 0.0013(13)
P1 0.0259(4) 0.0175(4) 0.0228(4) 0.0017(3) 0.0088(3) -0.0016(3)
C31 0.0299(17) 0.0199(15) 0.0304(16) -0.0005(12) 0.0107(13) -0.0035(13)
C32 0.0359(19) 0.048(2) 0.0400(19) 0.0022(16) 0.0155(15) -0.0077(17)
C33 0.031(2) 0.067(3) 0.059(2) -0.003(2) 0.0170(17) -0.0184(19)
C34 0.034(2) 0.056(3) 0.052(2) -0.0103(19) 0.0036(16) -0.0124(19)
C35 0.039(2) 0.044(2) 0.0317(18) -0.0063(15) 0.0063(14) -0.0035(16)
C36 0.0286(17) 0.0315(18) 0.0325(17) -0.0035(14) 0.0107(13) -0.0016(14)
C41 0.0375(18) 0.0196(15) 0.0278(16) 0.0050(12) 0.0142(13) 0.0016(13)
C42 0.048(2) 0.0251(18) 0.0330(17) 0.0040(14) 0.0079(15) 0.0024(16)
C43 0.057(2) 0.045(2) 0.0315(18) 0.0057(16) 0.0118(16) 0.0114(19)
C44 0.056(2) 0.033(2) 0.045(2) 0.0179(17) 0.0240(18) 0.0130(18)
C45 0.056(2) 0.0205(18) 0.059(2) 0.0099(16) 0.0280(19) 0.0012(16)
C46 0.049(2) 0.0231(17) 0.0361(18) 0.0021(14) 0.0136(15) -0.0025(15)
P2 0.0232(4) 0.0176(4) 0.0225(4) 0.0018(3) 0.0066(3) 0.0033(3)
C51 0.0365(18) 0.0193(15) 0.0239(15) -0.0007(12) 0.0086(13) 0.0029(13)
C52 0.044(2) 0.043(2) 0.043(2) -0.0147(17) -0.0015(16) 0.0127(18)
C53 0.061(3) 0.050(3) 0.047(2) -0.0194(19) -0.0030(19) 0.008(2)
C54 0.074(3) 0.0273(19) 0.039(2) -0.0051(15) 0.0230(19) 0.0032(19)
C55 0.054(2) 0.038(2) 0.052(2) -0.0011(18) 0.0181(19) 0.0189(18)
C56 0.0359(19) 0.038(2) 0.0392(18) -0.0045(16) 0.0056(14) 0.0093(16)
C61 0.0297(17) 0.0176(15) 0.0262(15) 0.0002(12) 0.0039(12) 0.0053(13)
C62 0.0278(17) 0.0364(19) 0.0374(18) -0.0038(15) 0.0102(14) 0.0045(15)
C63 0.0254(18) 0.040(2) 0.056(2) -0.0094(17) 0.0027(16) 0.0050(15)
C64 0.054(3) 0.045(2) 0.037(2) -0.0042(17) -0.0145(17) 0.0037(19)
C65 0.059(3) 0.049(2) 0.0294(18) 0.0052(16) 0.0029(16) -0.009(2)
C66 0.0384(19) 0.0323(19) 0.0304(17) 0.0007(14) 0.0088(14) -0.0029(15)

loop_
_atom_type_symbol
_atom_type_description
_atom_type_scat_dispersion_real
_atom_type_scat_dispersion_imag
_atom_type_scat_source
C C 0.0033 0.0016 'International Tables Vol C Tables 4.2.6.8 and 6.1.1.4'
H H 0.0000 0.0000 'International Tables Vol C Tables 4.2.6.8 and 6.1.1.4'
N N 0.0061 0.0033 'International Tables Vol C Tables 4.2.6.8 and 6.1.1.4'
P P 0.1023 0.0942 'International Tables Vol C Tables 4.2.6.8 and 6.1.1.4'
Rh Rh -1.1178 0.9187 'International Tables Vol C Tables 4.2.6.8 and 6.1.1.4'
O O 0.0106 0.0060 'International Tables Vol C Tables 4.2.6.8 and 6.1.1.4'

loop_
_geom_angle_atom_site_label_1
_geom_angle_atom_site_label_2
_geom_angle_atom_site_label_3
_geom_angle
_geom_angle_site_symmetry_1
_geom_angle_site_symmetry_3
_geom_angle_publ_flag
C3 Rh1 C4 88.49(14) . . ?
C3 Rh1 N2 90.50(13) . . ?
C4 Rh1 N2 178.59(12) . . ?
C3 Rh1 N1 178.03(12) . . ?
C4 Rh1 N1 93.37(11) . . ?
N2 Rh1 N1 87.63(9) . . ?
C2 C1 P2 117.9(2) . . ?
C2 C1 P1 117.6(2) . . ?
P2 C1 P1 119.51(15) . . ?
N3 C2 C1 178.1(4) . . ?
O3 C3 Rh1 178.4(4) . . ?
O4 C4 Rh1 177.6(3) . . ?
C11 N1 P1 122.10(19) . . ?
C11 N1 Rh1 120.05(17) . . ?
P1 N1 Rh1 111.56(12) . . ?
C16 C11 C12 118.1(3) . . ?
C16 C11 N1 122.5(3) . . ?
C12 C11 N1 119.4(3) . . ?
C13 C12 C11 120.1(3) . . ?
C14 C13 C12 120.9(3) . . ?
C15 C14 C13 119.3(3) . . ?
C14 C15 C16 120.8(3) . . ?
C15 C16 C11 120.8(3) . . ?
C21 N2 P2 124.05(19) . . ?
C21 N2 Rh1 122.18(18) . . ?
P2 N2 Rh1 113.63(12) . . ?
C22 C21 C26 116.9(3) . . ?
C22 C21 N2 118.8(3) . . ?
C26 C21 N2 124.2(3) . . ?
C23 C22 C21 121.6(3) . . ?
C22 C23 C24 120.7(3) . . ?
C25 C24 C23 118.5(3) . . ?
C24 C25 C26 121.4(3) . . ?
C25 C26 C21 120.8(3) . . ?
N1 P1 C1 104.82(13) . . ?
N1 P1 C31 113.04(13) . . ?
C1 P1 C31 110.94(14) . . ?
N1 P1 C41 114.57(13) . . ?
C1 P1 C41 108.08(13) . . ?
C31 P1 C41 105.39(14) . . ?
C36 C31 C32 119.4(3) . . ?
C36 C31 P1 121.6(2) . . ?
C32 C31 P1 118.6(2) . . ?
C33 C32 C31 119.9(3) . . ?
C34 C33 C32 120.4(3) . . ?
C35 C34 C33 120.3(3) . . ?
C34 C35 C36 120.4(3) . . ?
C35 C36 C31 119.7(3) . . ?
C46 C41 C42 119.0(3) . . ?
C46 C41 P1 121.5(2) . . ?
C42 C41 P1 119.0(2) . . ?
C43 C42 C41 119.8(3) . . ?
C44 C43 C42 120.4(3) . . ?
C45 C44 C43 120.1(3) . . ?
C44 C45 C46 120.6(3) . . ?
C45 C46 C41 120.1(3) . . ?
N2 P2 C1 108.30(13) . . ?
N2 P2 C51 112.41(14) . . ?
C1 P2 C51 106.11(13) . . ?
N2 P2 C61 111.20(13) . . ?
C1 P2 C61 109.92(14) . . ?
C51 P2 C61 108.77(14) . . ?
C52 C51 C56 118.4(3) . . ?
C52 C51 P2 116.5(2) . . ?
C56 C51 P2 125.1(2) . . ?
C51 C52 C53 120.5(3) . . ?
C54 C53 C52 120.6(3) . . ?
C53 C54 C55 119.5(3) . . ?
C54 C55 C56 120.9(3) . . ?
C55 C56 C51 120.1(3) . . ?
C66 C61 C62 119.2(3) . . ?
C66 C61 P2 120.8(2) . . ?
C62 C61 P2 119.7(2) . . ?
C63 C62 C61 120.1(3) . . ?
C64 C63 C62 120.2(3) . . ?
C65 C64 C63 120.9(3) . . ?
C64 C65 C66 119.8(3) . . ?
C61 C66 C65 119.9(3) . . ?

loop_
_geom_bond_atom_site_label_1
_geom_bond_atom_site_label_2
_geom_bond_distance
_geom_bond_site_symmetry_2
_geom_bond_publ_flag
Rh1 C3 1.846(3) . ?
Rh1 C4 1.846(3) . ?
Rh1 N2 2.117(2) . ?
Rh1 N1 2.125(2) . ?
C1 C2 1.405(4) . ?
C1 P2 1.746(3) . ?
C1 P1 1.752(3) . ?
C2 N3 1.140(4) . ?
C3 O3 1.130(4) . ?
C4 O4 1.133(4) . ?
N1 C11 1.434(3) . ?
N1 P1 1.617(2) . ?
C11 C16 1.393(4) . ?
C11 C12 1.395(4) . ?
C12 C13 1.388(5) . ?
C13 C14 1.374(5) . ?
C14 C15 1.368(5) . ?
C15 C16 1.381(4) . ?
N2 C21 1.411(4) . ?
N2 P2 1.620(2) . ?
C21 C22 1.398(4) . ?
C21 C26 1.406(4) . ?
C22 C23 1.380(4) . ?
C23 C24 1.384(5) . ?
C24 C25 1.377(5) . ?
C25 C26 1.381(4) . ?
P1 C31 1.808(3) . ?
P1 C41 1.821(3) . ?
C31 C36 1.394(4) . ?
C31 C32 1.397(4) . ?
C32 C33 1.382(5) . ?
C33 C34 1.378(5) . ?
C34 C35 1.372(5) . ?
C35 C36 1.392(4) . ?
C41 C46 1.390(4) . ?
C41 C42 1.398(4) . ?
C42 C43 1.388(5) . ?
C43 C44 1.377(5) . ?
C44 C45 1.365(5) . ?
C45 C46 1.387(5) . ?
P2 C51 1.804(3) . ?
P2 C61 1.812(3) . ?
C51 C52 1.383(4) . ?
C51 C56 1.389(4) . ?
C52 C53 1.387(5) . ?
C53 C54 1.358(5) . ?
C54 C55 1.371(5) . ?
C55 C56 1.380(5) . ?
C61 C66 1.391(4) . ?
C61 C62 1.395(4) . ?
C62 C63 1.382(4) . ?
C63 C64 1.371(5) . ?
C64 C65 1.366(5) . ?
C65 C66 1.398(5) . ?

loop_
_geom_torsion_atom_site_label_1
_geom_torsion_atom_site_label_2
_geom_torsion_atom_site_label_3
_geom_torsion_atom_site_label_4
_geom_torsion
_geom_torsion_site_symmetry_1
_geom_torsion_site_symmetry_2
_geom_torsion_site_symmetry_3
_geom_torsion_site_symmetry_4
_geom_torsion_publ_flag
C4 Rh1 N1 C11 49.2(2) . . . . ?
N2 Rh1 N1 C11 -129.8(2) . . . . ?
C4 Rh1 N1 P1 -103.53(15) . . . . ?
N2 Rh1 N1 P1 77.47(13) . . . . ?
P1 N1 C11 C16 62.0(3) . . . . ?
Rh1 N1 C11 C16 -87.8(3) . . . . ?
P1 N1 C11 C12 -119.2(3) . . . . ?
Rh1 N1 C11 C12 91.1(3) . . . . ?
C16 C11 C12 C13 -1.0(5) . . . . ?
N1 C11 C12 C13 -179.9(3) . . . . ?
C11 C12 C13 C14 1.9(5) . . . . ?
C12 C13 C14 C15 -1.3(5) . . . . ?
C13 C14 C15 C16 -0.1(5) . . . . ?
C14 C15 C16 C11 1.0(5) . . . . ?
C12 C11 C16 C15 -0.5(4) . . . . ?
N1 C11 C16 C15 178.4(3) . . . . ?
C3 Rh1 N2 C21 -53.2(2) . . . . ?
N1 Rh1 N2 C21 126.1(2) . . . . ?
C3 Rh1 N2 P2 122.71(17) . . . . ?
N1 Rh1 N2 P2 -57.93(13) . . . . ?
P2 N2 C21 C22 166.0(2) . . . . ?
Rh1 N2 C21 C22 -18.5(3) . . . . ?
P2 N2 C21 C26 -13.7(4) . . . . ?
Rh1 N2 C21 C26 161.7(2) . . . . ?
C26 C21 C22 C23 -0.3(4) . . . . ?
N2 C21 C22 C23 179.9(3) . . . . ?
C21 C22 C23 C24 0.6(5) . . . . ?
C22 C23 C24 C25 -0.2(5) . . . . ?
C23 C24 C25 C26 -0.4(5) . . . . ?
C24 C25 C26 C21 0.7(5) . . . . ?
C22 C21 C26 C25 -0.3(4) . . . . ?
N2 C21 C26 C25 179.5(3) . . . . ?
C11 N1 P1 C1 175.9(2) . . . . ?
Rh1 N1 P1 C1 -32.00(15) . . . . ?
C11 N1 P1 C31 55.0(2) . . . . ?
Rh1 N1 P1 C31 -152.96(13) . . . . ?
C11 N1 P1 C41 -65.8(2) . . . . ?
Rh1 N1 P1 C41 86.28(16) . . . . ?
C2 C1 P1 N1 160.5(3) . . . . ?
P2 C1 P1 N1 -44.9(2) . . . . ?
C2 C1 P1 C31 -77.2(3) . . . . ?
P2 C1 P1 C31 77.4(2) . . . . ?
C2 C1 P1 C41 37.9(3) . . . . ?
P2 C1 P1 C41 -167.49(17) . . . . ?
N1 P1 C31 C36 12.2(3) . . . . ?
C1 P1 C31 C36 -105.3(3) . . . . ?
C41 P1 C31 C36 138.0(3) . . . . ?
N1 P1 C31 C32 -175.5(2) . . . . ?
C1 P1 C31 C32 67.1(3) . . . . ?
C41 P1 C31 C32 -49.7(3) . . . . ?
C36 C31 C32 C33 -0.8(5) . . . . ?
P1 C31 C32 C33 -173.3(3) . . . . ?
C31 C32 C33 C34 0.1(6) . . . . ?
C32 C33 C34 C35 0.7(6) . . . . ?
C33 C34 C35 C36 -0.9(6) . . . . ?
C34 C35 C36 C31 0.3(5) . . . . ?
C32 C31 C36 C35 0.6(5) . . . . ?
P1 C31 C36 C35 172.8(3) . . . . ?
N1 P1 C41 C46 99.5(3) . . . . ?
C1 P1 C41 C46 -144.1(3) . . . . ?
C31 P1 C41 C46 -25.4(3) . . . . ?
N1 P1 C41 C42 -72.9(3) . . . . ?
C1 P1 C41 C42 43.6(3) . . . . ?
C31 P1 C41 C42 162.2(3) . . . . ?
C46 C41 C42 C43 0.2(5) . . . . ?
P1 C41 C42 C43 172.7(3) . . . . ?
C41 C42 C43 C44 0.2(5) . . . . ?
C42 C43 C44 C45 -0.7(5) . . . . ?
C43 C44 C45 C46 0.7(5) . . . . ?
C44 C45 C46 C41 -0.3(5) . . . . ?
C42 C41 C46 C45 -0.1(5) . . . . ?
P1 C41 C46 C45 -172.5(3) . . . . ?
C21 N2 P2 C1 179.1(2) . . . . ?
Rh1 N2 P2 C1 3.31(17) . . . . ?
C21 N2 P2 C51 62.2(3) . . . . ?
Rh1 N2 P2 C51 -113.59(14) . . . . ?
C21 N2 P2 C61 -60.0(3) . . . . ?
Rh1 N2 P2 C61 124.18(13) . . . . ?
C2 C1 P2 N2 -142.5(3) . . . . ?
P1 C1 P2 N2 63.0(2) . . . . ?
C2 C1 P2 C51 -21.6(3) . . . . ?
P1 C1 P2 C51 -176.15(17) . . . . ?
C2 C1 P2 C61 95.8(3) . . . . ?
P1 C1 P2 C61 -58.7(2) . . . . ?
N2 P2 C51 C52 45.2(3) . . . . ?
C1 P2 C51 C52 -73.0(3) . . . . ?
C61 P2 C51 C52 168.8(3) . . . . ?
N2 P2 C51 C56 -134.1(3) . . . . ?
C1 P2 C51 C56 107.7(3) . . . . ?
C61 P2 C51 C56 -10.6(3) . . . . ?
C56 C51 C52 C53 -0.6(6) . . . . ?
P2 C51 C52 C53 180.0(3) . . . . ?
C51 C52 C53 C54 0.4(6) . . . . ?
C52 C53 C54 C55 0.2(6) . . . . ?
C53 C54 C55 C56 -0.5(6) . . . . ?
C54 C55 C56 C51 0.2(6) . . . . ?
C52 C51 C56 C55 0.3(5) . . . . ?
P2 C51 C56 C55 179.7(3) . . . . ?
N2 P2 C61 C66 1.6(3) . . . . ?
C1 P2 C61 C66 121.5(3) . . . . ?
C51 P2 C61 C66 -122.8(3) . . . . ?
N2 P2 C61 C62 -171.6(2) . . . . ?
C1 P2 C61 C62 -51.7(3) . . . . ?
C51 P2 C61 C62 64.1(3) . . . . ?
C66 C61 C62 C63 1.4(5) . . . . ?
P2 C61 C62 C63 174.6(3) . . . . ?
C61 C62 C63 C64 0.2(5) . . . . ?
C62 C63 C64 C65 -1.1(6) . . . . ?
C63 C64 C65 C66 0.4(6) . . . . ?
C62 C61 C66 C65 -2.1(5) . . . . ?
P2 C61 C66 C65 -175.3(3) . . . . ?
C64 C65 C66 C61 1.3(5) . . . . ?
